data_7027707
loop_
_publ_author_name
'Chang, Chao-Wan'
'Lin, Ying-Chih'
'Lee, Gene-Hsiang'
'Wang, Yu'

_publ_section_title
;
 Reactions of ruthenium acetylide complexes with
 benzylidenemalonitrile&#x200A;&#x2020;
;
_journal_issue 23
_journal_name_full 'Journal of the Chemical Society, Dalton Transactions'
_journal_page_first 4223
_journal_paper_doi 10.1039/a905788i
_journal_year 1999
_chemical_formula_moiety 'C53 H42 N4 O4 P2 Ru '
_chemical_formula_sum 'C53 H42 N4 O4 P2 Ru'
_chemical_formula_weight 961.95
_chemical_name_systematic ?
_space_group_IT_number 2
_symmetry_cell_setting triclinic
_symmetry_space_group_name_Hall '-P 1'
_symmetry_space_group_name_H-M 'P -1'
_cell_angle_alpha 107.468(22)
_cell_angle_beta 91.791(20)
_cell_angle_gamma 108.375(15)
_cell_formula_units_Z 2
_cell_length_a 10.4298(14)
_cell_length_b 13.883(3)
_cell_length_c 18.082(4)
_cell_measurement_reflns_used 25
_cell_measurement_temperature 295
_cell_measurement_theta_max 12.30
_cell_measurement_theta_min 8.32
_cell_volume 2347.1(9)
_computing_cell_refinement 'NONIUS CAD4'
_computing_data_collection 'NONIUS CAD4'
_computing_data_reduction 'NRCVAX DATRD2'
_computing_molecular_graphics 'NRCVAX ORTEP'
_computing_publication_material 'NRCVAX TABLES'
_computing_structure_refinement 'NRCVAX LSTSQ'
_computing_structure_solution 'NRCVAX SOLVER'
_diffrn_ambient_temperature 295
_diffrn_measurement_device 'Nonius CAD-4    '
_diffrn_measurement_method 'Theta/2theta scan b/P/b '
_diffrn_radiation_monochromator graphite
_diffrn_radiation_source 'xray tube'
_diffrn_radiation_type 'Molybdenum K\a'
_diffrn_radiation_wavelength 0.71073
_diffrn_reflns_av_R_equivalents 0.019
_diffrn_reflns_limit_h_max 11
_diffrn_reflns_limit_h_min -12
_diffrn_reflns_limit_k_max 16
_diffrn_reflns_limit_k_min 0
_diffrn_reflns_limit_l_max 20
_diffrn_reflns_limit_l_min -21
_diffrn_reflns_number 8273
_diffrn_reflns_theta_max 24.92
_diffrn_reflns_theta_min 0.00
_diffrn_standards_decay_% 0.0
_diffrn_standards_interval_time 60
_diffrn_standards_number 3
_exptl_absorpt_coefficient_mu 0.44
_exptl_absorpt_correction_T_max 0.9995
_exptl_absorpt_correction_T_min 0.9674
_exptl_absorpt_correction_type empirical
_exptl_crystal_density_diffrn 1.361
_exptl_crystal_F_000 985.85
_exptl_crystal_size_max 0.50
_exptl_crystal_size_mid 0.30
_exptl_crystal_size_min 0.30
_refine_diff_density_max 0.47
_refine_diff_density_min -0.37
_refine_ls_goodness_of_fit_obs 1.24
_refine_ls_matrix_type atomblock
_refine_ls_number_parameters 581
_refine_ls_number_reflns 4526
_refine_ls_R_factor_all 0.110
_refine_ls_R_factor_obs 0.044
_refine_ls_shift/esd_max 0.008
_refine_ls_structure_factor_coef F
_refine_ls_weighting_details 'w = 1/(\s^2^(F)+0.0001F^2^)'
_refine_ls_weighting_scheme calc
_refine_ls_wR_factor_all 0.041
_refine_ls_wR_factor_obs 0.035
_reflns_number_observed 4526
_reflns_number_total 8254
_reflns_observed_criterion 'Inet > 2.0\s(Inet)'
_cod_data_source_file 905788isup1.cif
_cod_data_source_block IC5031
_cod_depositor_comments
;
The following automatic conversions were performed:

'_symmetry_cell_setting' value 'Triclinic' changed to 'triclinic'
according to /home/saulius/struct/CIF-dictionaries/cif_core.dic
dictionary named 'cif_core.dic' version 2.4.2 from 2011-04-26.

Automatic conversion script
Id: cif_fix_values 1891 2012-01-12 08:04:46Z andrius 

The following automatic conversions were performed:

'_refine_ls_weighting_scheme' value '1/(\s^2^(F)+0.0001F^2^)' was
changed to 'calc'. New tag '_refine_ls_weighting_details' was
created. The value of the new tag was set to 'w =
1/(\s^2^(F)+0.0001F^2^)'.

Automatic conversion script
Id: cif_fix_values 3143 2015-03-26 13:38:13Z robertas 
;
_cod_original_cell_volume 2347.2(8)
_cod_original_formula_sum 'C53 H42 N4 O4 P2 Ru '
_cod_database_code 7027707

loop_
_symmetry_equiv_pos_as_xyz
x,y,z
-x,-y,-z

loop_
_atom_site_aniso_label
_atom_site_aniso_U_11
_atom_site_aniso_U_22
_atom_site_aniso_U_33
_atom_site_aniso_U_12
_atom_site_aniso_U_13
_atom_site_aniso_U_23
_atom_site_aniso_type_symbol
Ru 0.03316(21) 0.0590(3) 0.03580(22) 0.01564(20) 0.01090(17) 0.01830(20) RR
P1 0.0368(8) 0.0494(9) 0.0358(8) 0.0100(7) 0.0088(6) 0.0153(7) P
P2 0.0480(9) 0.0557(10) 0.0431(8) 0.0181(8) 0.0101(7) 0.0142(8) P
O1 0.0497(23) 0.074(3) 0.078(3) 0.0168(21) 0.0239(20) 0.0288(23) O
O2 0.067(3) 0.064(3) 0.075(3) 0.0192(22) 0.0050(21) 0.0348(22) O
O3 0.081(3) 0.063(3) 0.0520(24) 0.0199(23) 0.0118(21) 0.0001(20) O
C1 0.041(3) 0.042(3) 0.041(3) 0.011(3) 0.0195(24) 0.012(3) C
C2 0.042(3) 0.050(4) 0.047(3) 0.017(3) 0.0120(25) 0.023(3) C
C3 0.053(3) 0.057(4) 0.035(3) 0.020(3) 0.012(3) 0.021(3) C
C4 0.060(4) 0.063(4) 0.051(3) 0.031(3) 0.018(3) 0.020(3) C
C5 0.043(3) 0.054(4) 0.049(3) 0.022(3) -0.001(3) 0.012(3) C
C6 0.052(4) 0.069(4) 0.067(4) 0.018(3) -0.001(3) 0.025(3) C
C7 0.064(4) 0.048(4) 0.118(5) 0.012(3) -0.024(4) 0.017(4) C
C8 0.107(5) 0.068(5) 0.087(5) 0.039(4) -0.037(4) -0.009(4) C
C9 0.133(6) 0.082(5) 0.050(4) 0.057(5) -0.009(4) -0.001(4) C
C10 0.090(4) 0.064(4) 0.048(3) 0.033(4) 0.006(3) 0.019(3) C
C11 0.066(4) 0.049(4) 0.043(3) 0.012(3) 0.004(3) 0.023(3) C
C12 0.065(4) 0.072(4) 0.061(4) 0.008(3) 0.007(3) 0.034(3) C
C13 0.084(5) 0.098(5) 0.083(5) -0.009(4) 0.002(4) 0.058(4) C
C14 0.128(6) 0.079(5) 0.084(5) -0.022(4) -0.034(4) 0.049(4) C
C15 0.139(6) 0.060(4) 0.058(4) 0.023(4) -0.006(4) 0.012(3) C
C16 0.093(5) 0.054(4) 0.052(4) 0.015(4) -0.003(3) 0.013(3) C
C17 0.063(4) 0.095(5) 0.076(4) 0.050(4) 0.010(3) 0.032(4) C
C18 0.083(4) 0.076(5) 0.059(4) 0.048(4) 0.015(3) 0.017(3) C
C19 0.108(5) 0.073(5) 0.097(5) 0.015(4) -0.008(4) 0.046(4) C
C20 0.132(6) 0.079(5) 0.061(4) 0.034(5) 0.001(4) -0.001(4) C
C21 0.044(3) 0.050(4) 0.035(3) 0.007(3) 0.0066(24) 0.014(3) C
C22 0.061(4) 0.067(4) 0.044(3) 0.022(3) 0.012(3) 0.020(3) C
C23 0.102(5) 0.084(5) 0.056(4) 0.035(4) 0.008(4) 0.033(4) C
C24 0.132(6) 0.074(5) 0.057(4) 0.022(4) 0.022(4) 0.037(4) C
C25 0.086(5) 0.083(5) 0.066(4) 0..012(4) 0.037(4) 0.037(4) C
C26 0.058(4) 0.066(4) 0.053(3) 0.020(3) 0.021(3) 0.024(3) C
C27 0.034(3) 0.050(4) 0.041(3) 0.005(3) 0.0040(24) 0.011(3) C
C28 0.068(4) 0.076(4) 0.043(3) 0.001(3) 0.002(3) 0.021(3) C
C29 0.083(5) 0.090(5) 0.054(4) -0.012(4) -0.019(3) 0.016(4) C
C30 0.074(4) 0.079(5) 0.068(4) -0.026(4) -0.012(3) 0.014(4) C
C31 0.073(4) 0.072(5) 0.057(4) -0.011(3) -0.001(3) 0.023(3) C
C32 0.062(4) 0.059(4) 0.045(3) 0.002(3) -0.002(3) 0.020(3) C
C33 0.049(3) 0.045(3) 0.034(3) 0.015(3) 0.0181(24) 0.015(3) C
C34 0.047(3) 0.065(4) 0.044(3) 0.017(3) 0.011(3) 0.016(3) C
C35 0.066(4) 0.057(4) 0.068(4) 0.026(3) 0.021(3) 0.019(3) C
C36 0.052(4) 0.082(5) 0.097(5) 0.036(3) 0.032(3) 0.043(4) C
C37 0.037(3) 0.065(4) 0.078(4) 0.013(3) 0.011(3) 0.021(3) C
C38 0.038(3) 0.050(4) 0.051(3) 0.011(3) 0.013(3) 0.015(3) C
C39 0.047(3) 0.096(5) 0.063(4) 0.036(3) 0.014(3) 0.037(4) C
C40 0.026(3) 0.114(5) 0.061(4) 0.016(3) 0.006(3) 0.019(4) C
C41 0.043(3) 0.068(4) 0.093(5) 0.015(3) 0.027(3) 0.035(4) C
C42 0.057(4) 0.113(5) 0.064(4) 0.045(4) 0.039(3) 0.049(4) C
C43 0.052(3) 0.090(5) 0.056(4) 0.041(3) 0.018(3) 0.016(3) C
N1 0.061(4) 0.116(5) 0.131(5) 0.037(3) 0.004(3) 0.027(4) N
N2 0.158(5) 0.093(4) 0.088(4) 0.088(4) 0.023(4) 0.031(3) N
O4 0.0643(24) 0.063(3) 0.077(3) 0.0278(21) 0.0322(21) 0.0375(22) O
N3 0.078(4) 0.093(4) 0.069(3) 0.046(3) 0.000(3) 0.017(3) N
N4 0.199(7) 0.145(6) 0.216(8) 0.064(6) 0.159(6) 0.110(6) N
C44 0.046(3) 0.043(4) 0.057(4) 0.004(3) 0.005(3) 0.013(3) C
C45 0.059(4) 0.056(4) 0.058(4) 0.017(3) 0.023(3) 0.023(3) C
C46 0.048(3) 0.045(4) 0.074(4) 0.009(3) 0.021(3) 0.024(3) C
C47 0.080(5) 0.081(5) 0.092(5) 0.028(4) 0.037(4) 0.043(4) C
C48 0.120(6) 0.106(6) 0.136(7) 0.052(5) 0.052(5) 0.077(5) C
C49 0.112(6) 0.070(5) 0.175(8) 0.044(5) 0.061(5) 0.060(5) C
C50 0.089(5) 0.062(4) 0.117(6) 0.020(4) 0.043(4) 0.017(4) C
C51 0.053(4) 0.062(4) 0.085(4) 0.012(3) 0.015(3) 0.018(3) C
C52 0.052(3) 0.075(4) 0.046(3) 0.023(3) 0.009(3) 0.017(3) C
C53 0.105(5) 0.080(5) 0.105(5) 0.044(4) 0.060(4) 0.033(4) C

loop_
_atom_site_label
_atom_site_fract_x
_atom_site_fract_y
_atom_site_fract_z
_atom_site_U_iso_or_equiv
_atom_site_thermal_displace_type
_atom_site_type_symbol
Ru 0.60932(4) 0.27835(4) 0.197572(25) 0.0419(3) Uani Ru
P1 0.54556(13) 0.35744(11) 0.31782(7) 0.0414(9) Uani P
P2 0.46923(14) 0.10997(12) 0.19061(8) 0.0492(10) Uani P
O1 0.3285(3) 0.0889(3) 0.20931(20) 0.067(3) Uani O
O2 0.5489(3) 0.0653(3) 0.24142(20) 0.067(3) Uani O
O3 0.4660(4) 0.0379(3) 0.10353(19) 0.071(3) Uani O
C1 0.4823(4) 0.2945(4) 0.1381(3) 0.042(3) Uani C
C2 0.3905(5) 0.3011(4) 0.0862(3) 0.044(3) Uani C
C3 0.3721(5) 0.4018(4) 0.0945(3) 0.046(4) Uani C
C4 0.2549(5) 0.4102(4) 0.0646(3) 0.055(4) Uani C
C5 0.3123(5) 0.2009(4) 0.0203(3) 0.049(4) Uani C
C6 0.2272(5) 0.1092(4) 0.0322(3) 0.063(4) Uani C
C7 0.1551(6) 0.0191(4) -0.0301(4) 0.082(5) Uani C
C8 0.1651(6) 0.0215(5) -0.1047(4) 0.094(5) Uani C
C9 0.2494(7) 0.1096(5) -0.1179(3) 0.089(5) Uani C
C10 0.3237(6) 0.1997(4) -0.0559(3) 0.066(5) Uani C
C11 0.4865(5) 0.5031(4) 0.1362(3) 0.053(4) Uani C
C12 0.6148(5) 0.5174(4) 0.1126(3) 0.067(4) Uani C
C13 0.7207(6) 0.6133(5) 0.1483(4) 0.092(5) Uani C
C14 0.7002(7) 0.6912(5) 0.2077(4) 0.107(6) Uani C
C15 0.5743(7) 0.6790(5) 0.2330(3) 0.091(6) Uani C
C16 0.4682(6) 0.5845(4) 0.1957(3) 0.070(5) Uani C
C17 0.1290(5) 0.3212(5) 0.0315(3) 0.071(5) Uani C
C18 0.2458(6) 0.5100(4) 0.0626(3) 0.068(5) Uani C
C19 0.4864(7) -0.0178(5) 0.2718(4) 0.093(5) Uani C
C20 0.3956(7) -0.0717(5) 0.0744(3) 0.097(6) Uani C
C21 0.5098(5) 0.2807(4) 0.3854(3) 0.045(3) Uani C
C22 0.6012(5) 0.2353(4) 0.4023(3) 0.057(4) Uani C
C23 0.5822(6) 0.1817(5) 0.4566(3) 0.078(5) Uani C
C24 0.4659(7) 0.1699(5) 0.4923(3) 0.087(5) Uani C
C25 0.3728(6) 0.2133(5) 0.4747(3) 0.079(5) Uani C
C26 0.3934(5) 0.2700(4) 0.4225(3) 0.058(4) Uani C
C27 0.6872(4) 0.4787(4) 0.3731(3) 0.045(3) Uani C
C28 0.7543(5) 0.4942(4) 0.4441(3) 0.068(4) Uani C
C29 0.8666(6) 0.5848(5) 0.4797(3) 0.088(5) Uani C
C30 0.9092(6) 0.6614(5) 0.4444(3) 0.090(5) Uani C
C31 0.8413(6) 0.6494(5) 0.3739(3) 0.076(5) Uani C
C32 0.7306(5) 0.5590(4) 0.3394(3) 0.059(4) Uani C
C33 0.4029(5) 0.4057(4) 0.31615(25) 0.042(3) Uani C
C34 0.4078(5) 0.5044(4) 0.3663(3) 0.053(4) Uani C
C35 0.2988(5) 0.5397(4) 0.3642(3) 0.062(4) Uani C
C36 0.1829(5) 0.4769(5) 0.3123(3) 0.070(5) Uani C
C37 0.1754(5) 0.3769(4) 0.2625(3) 0.061(4) Uani C
C38 0.2837(5) 0.3412(4) 0.2637(3) 0.048(3) Uani C
C39 0.7987(5) 0.2331(5) 0.2117(3) 0.063(5) Uani C
C40 0.8350(5) 0.3423(5) 0.2499(3) 0.071(5) Uani C
C41 0.8188(5) 0.3933(4) 0.1950(3) 0.066(4) Uani C
C42 0.7731(5) 0.3128(5) 0.1215(3) 0.068(5) Uani C
C43 0.7583(5) 0.2136(4) 0.1317(3) 0.063(4) Uani C
N1 0.0249(5) 0.2561(4) 0.0065(3) 0.104(5) Uani N
N2 0.2366(6) 0.5872(4) 0.0576(3) 0.102(5) Uani N
O4 0.1215(3) 0.0913(3) 0.26743(20) 0.063(3) Uani O
N3 -0.0840(5) 0.2156(4) 0.3744(3) 0.078(4) Uani N
N4 -0.1760(7) -0.0860(5) 0.4129(4) 0.170(7) Uani N
C44 0.0642(5) 0.0212(4) 0.3021(3) 0.052(4) Uani C
C45 -0.0291(5) 0.0432(4) 0.3496(3) 0.057(4) Uani C
C46 0.0994(5) -0.0764(4) 0.2865(3) 0.056(4) Uani C
C47 0.1402(6) -0.1073(5) 0.3470(3) 0.080(5) Uani C
C48 0.1744(7) -0.1988(5) 0.3305(4) 0.108(7) Uani C
C49 0.1650(7) -0.2613(5) 0.2539(4) 0.110(7) Uani C
C50 0.1255(6) -0.2309(5) 0.1936(4) 0.093(5) Uani C
C51 0.0919(5) -0.1399(4) 0.2091(3) 0.070(4) Uani C
C52 -0.0586(5) 0.1385(4) 0.3629(3) 0.058(4) Uani C
C53 -0.1094(6) -0.0304(5) 0.3840(4) 0.092(6) Uani C
H 0.237(5) 0.087(4) 0.226(3) 0.135(22) Uiso H
H6 0.218 0.108 0.084 0.0726 Uiso H
H7 0.098 -0.044 -0.022 0.0861 Uiso H
H8 0.112 -0.039 -0.147 0.0967 Uiso H
H9 0.258 0.108 -0.170 0.0982 Uiso H
H10 0.384 0.261 -0.066 0.0768 Uiso H
H12 0.628 0.461 0.072 0.0753 Uiso H
H13 0.809 0.623 0.132 0.0977 Uiso H
H14 0.775 0.755 0.232 0.1070 Uiso H
H15 0.560 0.735 0.274 0.0956 Uiso H
H16 0.380 0.575 0.211 0.0760 Uiso H
H19a 0.549 -0.034 0.301 0.1016 Uiso H
H19b 0.425 0.000 0.307 0.1016 Uiso H
H19c 0.434 -0.084 0.233 0.1016 Uiso H
H20a 0.404 -0.104 0.021 0.0995 Uiso H
H20b 0.425 -0.111 0.102 0.0995 Uiso H
H20c 0.301 -0.089 0.077 0.0995 Uiso H
H22 0.680 0.241 0.376 0.0670 Uiso H
H23 0.648 0.153 0.470 0.0904 Uiso H
H24 0.450 0.130 0.528 0.0971 Uiso H
H25 0.293 0.204 0.500 0.0883 Uiso H
H26 0.329 0.302 0.412 0.0690 Uiso H
H28 0.722 0.442 0.470 0.0718 Uiso H
H29 0.915 0.594 0.528 0.0852 Uiso H
H30 0.987 0.723 0.469 0.0837 Uiso H
H31 0.871 0.703 0.350 0.0773 Uiso H
H32 0.682 0.550 0.291 0.0651 Uiso H
H34 0.487 0.549 0.403 0.0618 Uiso H
H35 0.304 0.609 0.398 0.0732 Uiso H
H36 0.108 0.502 0.311 0.0870 Uiso H
H37 0.094 0.334 0.227 0.0697 Uiso H
H38 0.278 0.273 0.229 0.0560 Uiso H
H39 0.802 0.180 0.234 0.0782 Uiso H
H40 0.867 0.376 0.304 0.0769 Uiso H
H41 0.836 0.468 0.206 0.0773 Uiso H
H42 0.757 0.323 0.073 0.0877 Uiso H
H43 0.724 0.144 0.093 0.0758 Uiso H
H47 0.144 -0.065 0.400 0.0938 Uiso H
H48 0.204 -0.220 0.372 0.1306 Uiso H
H49 0.186 -0.326 0.241 0.1286 Uiso H
H50 0.120 -0.273 0.140 0.0988 Uiso H
H51 0.063 -0.119 0.168 0.0764 Uiso H

loop_
_atom_type_symbol
_atom_type_scat_dispersion_real
_atom_type_scat_dispersion_imag
_atom_type_scat_source
C 0.002 0.002 'International Tables Vol. IV Table 2.2B'
H 0.000 0.000 'International Tables Vol. IV Table 2.2B'
N 0.004 0.003 'International Tables Vol. IV Table 2.2B'
O 0.008 0.006 'International Tables Vol. IV Table 2.2B'
P 0.090 0.095 'International Tables Vol. IV Table 2.2B'
Ru -1.420 0.836 'International Tables Vol. IV Table 2.2B'
Cl 0.132 0.159 'International Tables Vol. IV Table 2.2B'

loop_
_geom_angle_atom_site_label_1
_geom_angle_atom_site_label_2
_geom_angle_atom_site_label_3
_geom_angle
P1 Ru P2 92.01(5)
P1 Ru C1 95.85(14)
P1 Ru C39 112.72(14)
P1 Ru C40 92.07(14)
P1 Ru C41 105.20(15)
P1 Ru C42 140.95(16)
P1 Ru C43 148.94(14)
P2 Ru C1 91.77(15)
P2 Ru C39 91.18(14)
P2 Ru C40 121.33(16)
P2 Ru C41 150.31(14)
P2 Ru C42 125.00(16)
P2 Ru C43 92.30(15)
C1 Ru C39 151.14(19)
C1 Ru C40 145.67(20)
C1 Ru C41 109.88(20)
C1 Ru C42 95.00(19)
C1 Ru C43 114.73(19)
C39 Ru C40 35.16(20)
C39 Ru C41 60.03(19)
C39 Ru C42 60.40(18)
C39 Ru C43 36.45(18)
C40 Ru C41 36.08(20)
C40 Ru C42 59.87(19)
C40 Ru C43 59.78(19)
C41 Ru C42 36.21(21)
C41 Ru C43 60.63(20)
C42 Ru C43 36.51(20)
Ru P1 C21 117.66(16)
Ru P1 C27 108.68(15)
Ru P1 C33 117.83(15)
C21 P1 C27 103.40(21)
C21 P1 C33 104.23(21)
C27 P1 C33 103.22(22)
Ru P2 O1 122.21(16)
Ru P2 O2 107.73(14)
Ru P2 O3 104.10(15)
O1 P2 O2 108.90(20)
O1 P2 O3 109.12(21)
O2 P2 O3 103.11(20)
P2 O2 C19 124.7(3)
P2 O3 C20 123.6(4)
Ru C1 C2 173.9(4)
C1 C2 C3 120.4(4)
C1 C2 C5 117.9(4)
C3 C2 C5 121.7(4)
C2 C3 C4 123.5(4)
C2 C3 C11 118.7(4)
C4 C3 C11 117.8(4)
C3 C4 C17 124.7(5)
C3 C4 C18 122.6(5)
C17 C4 C18 112.7(4)
C2 C5 C6 122.8(4)
C2 C5 C10 119.0(4)
C6 C5 C10 118.2(5)
C5 C6 C7 121.1(5)
C6 C7 C8 119.4(5)
C7 C8 C9 120.6(5)
C8 C9 C10 120.4(5)
C5 C10 C9 120.3(5)
C3 C11 C12 119.1(4)
C3 C11 C16 122.1(5)
C12 C11 C16 118.8(5)
C11 C12 C13 119.8(5)
C12 C13 C14 120.0(6)
C13 C14 C15 121.6(5)
C14 C15 C16 118.1(6)
C11 C16 C15 121.7(5)
C4 C17 N1 175.2(6)
C4 C18 N2 177.1(6)
P1 C21 C22 119.5(3)
P1 C21 C26 121.5(4)
C22 C21 C26 119.0(4)
C21 C22 C23 121.5(5)
C22 C23 C24 119.3(5)
C23 C24 C25 119.5(5)
C24 C25 C26 121.5(5)
C21 C26 C25 119.2(5)
P1 C27 C28 124.3(4)
P1 C27 C32 117.3(3)
C28 C27 C32 118.3(4)
C27 C28 C29 120.9(5)
C28 C29 C30 119.6(5)
C29 C30 C31 120.7(5)
C30 C31 C32 118.9(5)
C27 C32 C31 121.5(5)
P1 C33 C34 121.7(4)
P1 C33 C38 119.6(3)
C34 C33 C38 118.7(4)
C33 C34 C35 120.9(4)
C34 C35 C36 120.3(5)
C35 C36 C37 119.6(5)
C36 C37 C38 120.6(5)
C33 C38 C37 119.9(4)
Ru C39 C40 72.9(3)
Ru C39 C43 69.9(3)
C40 C39 C43 107.7(5)
Ru C40 C39 72.0(3)
Ru C40 C41 71.2(3)
C39 C40 C41 109.1(5)
Ru C41 C40 72.7(3)
Ru C41 C42 71.0(3)
C40 C41 C42 107.0(5)
Ru C42 C41 72.8(3)
Ru C42 C43 71.1(3)
C41 C42 C43 108.1(5)
Ru C43 C39 73.6(3)
Ru C43 C42 72.4(3)
C39 C43 C42 108.0(5)
O4 C44 C45 117.0(4)
O4 C44 C46 119.4(4)
C45 C44 C46 123.6(4)
C44 C45 C52 121.3(4)
C44 C45 C53 123.1(5)
C52 C45 C53 115.4(4)
C44 C46 C47 121.5(5)
C44 C46 C51 119.3(5)
C47 C46 C51 119.2(5)
C46 C47 C48 120.1(6)
C47 C48 C49 120.0(6)
C48 C49 C50 120.2(6)
C49 C50 C51 120.4(6)
C46 C51 C50 120.0(6)
N3 C52 C45 179.1(5)
N4 C53 C45 177.1(7)

loop_
_geom_bond_atom_site_label_1
_geom_bond_atom_site_label_2
_geom_bond_distance
Ru P1 2.3437(14)
Ru P2 2.2965(16)
Ru C1 1.790(5)
Ru C39 2.283(5)
Ru C40 2.295(5)
Ru C41 2.275(5)
Ru C42 2.251(5)
Ru C43 2.235(5)
P1 C21 1.824(5)
P1 C27 1.829(5)
P1 C33 1.817(5)
P2 O1 1.475(3)
P2 O2 1.593(4)
P2 O3 1.585(3)
O2 C19 1.410(7)
O3 C20 1.386(7)
C1 C2 1.362(6)
C2 C3 1.434(7)
C2 C5 1.501(7)
C3 C4 1.373(7)
C3 C11 1.490(7)
C4 C17 1.447(8)
C4 C18 1.429(7)
C5 C6 1.386(7)
C5 C10 1.382(7)
C6 C7 1.382(8)
C7 C8 1.366(9)
C8 C9 1.355(9)
C9 C10 1.384(8)
C11 C12 1.390(7)
C11 C16 1.375(7)
C12 C13 1.386(8)
C13 C14 1.354(10)
C14 C15 1.380(10)
C15 C16 1.381(8)
C17 N1 1.143(8)
C18 N2 1.136(7)
C21 C22 1.369(7)
C21 C26 1.393(6)
C22 C23 1.384(7)
C23 C24 1.380(9)
C24 C25 1.368(9)
C25 C26 1.382(7)
C27 C28 1.367(7)
C27 C32 1.387(7)
C28 C29 1.381(7)
C29 C30 1.365(8)
C30 C31 1.377(8)
C31 C32 1.367(7)
C33 C34 1.382(7)
C33 C38 1.400(6)
C34 C35 1.376(7)
C35 C36 1.369(8)
C36 C37 1.385(8)
C37 C38 1.372(7)
C39 C40 1.382(8)
C39 C43 1.414(7)
C40 C41 1.415(8)
C41 C42 1.406(8)
C42 C43 1.405(8)
O4 C44 1.311(6)
N3 C52 1.144(7)
N4 C53 1.130(8)
C44 C45 1.364(7)
C44 C46 1.463(7)
C45 C52 1.405(7)
C45 C53 1.416(8)
C46 C47 1.390(8)
C46 C51 1.397(8)
C47 C48 1.375(9)
C48 C49 1.378(10)
C49 C50 1.375(10)
C50 C51 1.368(8)
